data_7029208
loop_
_publ_author_name
'Ovsyannikov, A.'
'Ferlay, S.'
'Solovieva, S. E.'
'Antipin, I. S.'
'Konovalov, A. I.'
'Kyritsakas, N.'
'Hosseini, M. W.'

_publ_section_title
;
 Molecular tectonics: anion control of dimensionality and connectivity in
 meta-pyridyl appended tetramercaptotetrathiacalix[4]arene based silver
 coordination networks.
;
_journal_issue 1
_journal_name_full 'Dalton transactions (Cambridge, England : 2003)'
_journal_page_first 158
_journal_page_last 165
_journal_paper_doi 10.1039/c3dt52654b
_journal_volume 43
_journal_year 2014
_chemical_formula_moiety 'C32 H34 Ag N2 S4, F6 Sb'
_chemical_formula_sum 'C32 H34 Ag F6 N2 S4 Sb'
_chemical_formula_weight 918.47
_chemical_name_systematic
;
 ?
;
_space_group_IT_number 154
_symmetry_cell_setting trigonal
_symmetry_space_group_name_Hall 'P 32 2"'
_symmetry_space_group_name_H-M 'P 32 2 1'
_atom_sites_solution_hydrogens geom
_atom_sites_solution_primary direct
_atom_sites_solution_secondary difmap
_audit_creation_method SHELXL-97
_cell_angle_alpha 90.00
_cell_angle_beta 90.00
_cell_angle_gamma 120.00
_cell_formula_units_Z 6
_cell_length_a 23.1415(11)
_cell_length_b 23.1415(11)
_cell_length_c 15.1463(6)
_cell_measurement_reflns_used 5451
_cell_measurement_temperature 173(2)
_cell_measurement_theta_max 20.71
_cell_measurement_theta_min 2.44
_cell_volume 7024.6(5)
_computing_cell_refinement 'Bruker SMART'
_computing_data_collection 'Bruker SMART'
_computing_data_reduction 'Bruker SAINT'
_computing_molecular_graphics 'Bruker SHELXTL'
_computing_publication_material 'Bruker SHELXTL'
_computing_structure_refinement 'SHELXL-97 (Sheldrick, 1997)'
_computing_structure_solution 'SHELXS-97 (Sheldrick, 1990)'
_diffrn_ambient_temperature 173(2)
_diffrn_measured_fraction_theta_full 0.989
_diffrn_measured_fraction_theta_max 0.989
_diffrn_measurement_device_type 'CCD area detector'
_diffrn_measurement_method 'phi and omega scans'
_diffrn_radiation_monochromator graphite
_diffrn_radiation_source 'fine-focus sealed tube'
_diffrn_radiation_type MoK\a
_diffrn_radiation_wavelength 0.71073
_diffrn_reflns_av_R_equivalents 0.1230
_diffrn_reflns_av_sigmaI/netI 0.1621
_diffrn_reflns_limit_h_max 30
_diffrn_reflns_limit_h_min -30
_diffrn_reflns_limit_k_max 30
_diffrn_reflns_limit_k_min -29
_diffrn_reflns_limit_l_max 18
_diffrn_reflns_limit_l_min -12
_diffrn_reflns_number 43790
_diffrn_reflns_theta_full 27.02
_diffrn_reflns_theta_max 27.02
_diffrn_reflns_theta_min 1.69
_exptl_absorpt_coefficient_mu 1.217
_exptl_absorpt_correction_T_max 0.9417
_exptl_absorpt_correction_T_min 0.8984
_exptl_absorpt_correction_type multi-scan
_exptl_absorpt_process_details sadabs
_exptl_crystal_colour colorless
_exptl_crystal_density_diffrn 1.303
_exptl_crystal_density_meas ?
_exptl_crystal_density_method 'not measured'
_exptl_crystal_description prism
_exptl_crystal_F_000 2736
_exptl_crystal_size_max 0.09
_exptl_crystal_size_mid 0.07
_exptl_crystal_size_min 0.05
_refine_diff_density_max 1.618
_refine_diff_density_min -0.819
_refine_diff_density_rms 0.292
_refine_ls_abs_structure_details 'Flack H D (1983), Acta Cryst. A39, 876-881'
_refine_ls_abs_structure_Flack 0.03(8)
_refine_ls_extinction_method none
_refine_ls_goodness_of_fit_ref 1.186
_refine_ls_hydrogen_treatment constr
_refine_ls_matrix_type full
_refine_ls_number_parameters 386
_refine_ls_number_reflns 10045
_refine_ls_number_restraints 55
_refine_ls_restrained_S_all 0.023
_refine_ls_R_factor_all 0.1821
_refine_ls_R_factor_gt 0.10947
_refine_ls_shift/su_max 0.062
_refine_ls_shift/su_mean 0.035
_refine_ls_structure_factor_coef Fsqd
_refine_ls_weighting_details 'calc w=1/[\s^2^(Fo^2^)+(0.1000P)^2^+0.1463P] where P=(Fo^2^+2Fc^2^)/3'
_refine_ls_weighting_scheme calc
_refine_ls_wR_factor_gt 0.2534
_refine_ls_wR_factor_ref 0.2995
_reflns_number_gt 4758
_reflns_number_total 10045
_reflns_threshold_expression >2sigma(I)
_cod_data_source_file c3dt52654b.txt
_cod_data_source_block e2240b
_cod_depositor_comments
;
The following automatic conversions were performed:

'_symmetry_cell_setting' value 'Trigonal' changed to 'trigonal'
according to
/usr/data/users/saulius/automatic-downloads/current/RSC/lib/dictionaries/cif_core.dic
dictionary named 'cif_core.dic' version 2.4.2 from 2011-04-26.

Automatic conversion script
Id: cif_fix_values 2281 2013-09-26 08:29:07Z andrius 

The following automatic conversions were performed:

'_exptl_crystal_density_meas' value 'none' was changed to '?' - the
value is perceived as not measured.

Automatic conversion script
Id: cif_fix_values 3008 2015-01-20 13:52:24Z robertas 
;
_cod_original_sg_symbol_Hall 'P32 2"'
_cod_original_sg_symbol_H-M P3(2)21
_cod_database_code 7029208

loop_
_symmetry_equiv_pos_as_xyz
'x, y, z'
'-y, x-y, z+2/3'
'-x+y, -x, z+1/3'
'y, x, -z'
'x-y, -y, -z+1/3'
'-x, -x+y, -z+2/3'

loop_
_atom_site_label
_atom_site_type_symbol
_atom_site_fract_x
_atom_site_fract_y
_atom_site_fract_z
_atom_site_U_iso_or_equiv
_atom_site_adp_type
_atom_site_occupancy
_atom_site_symmetry_multiplicity
_atom_site_calc_flag
_atom_site_refinement_flags
_atom_site_disorder_assembly
_atom_site_disorder_group
Ag1 Ag 0.04915(9) 0.54333(6) 0.16442(8) 0.0556(4) Uani 1 1 d . . 1
S1 S 0.17439(19) 0.5207(2) -0.2899(3) 0.0416(10) Uani 1 1 d . . 1
C1 C 0.1463(7) 0.5433(8) -0.1958(9) 0.038(4) Uani 1 1 d . A 1
C2 C 0.1313(7) 0.5028(8) -0.1165(11) 0.040(4) Uani 1 1 d . A 1
C3 C 0.1107(7) 0.5260(8) -0.0393(9) 0.035(3) Uani 1 1 d . A 1
C4 C 0.1125(7) 0.5874(9) -0.0466(14) 0.054(5) Uani 1 1 d . A 1
H4 H 0.0982 0.6026 0.0025 0.065 Uiso 1 1 calc R A 1
C5 C 0.1328(8) 0.6249(8) -0.1180(9) 0.039(4) Uani 1 1 d . A 1
C6 C 0.1473(7) 0.6021(7) -0.1925(11) 0.040(4) Uani 1 1 d . A 1
H6 H 0.1586 0.6286 -0.2444 0.048 Uiso 1 1 calc R A 1
S2 S 0.1357(2) 0.4299(2) -0.1151(3) 0.0440(10) Uani 1 1 d . A 1
C7 C 0.2112(8) 0.4628(9) -0.0471(11) 0.045 Uani 1 1 d . A 1
H7A H 0.2404 0.5114 -0.0562 0.054 Uiso 1 1 calc R A 1
H7B H 0.1999 0.4542 0.0164 0.054 Uiso 1 1 calc R A 1
C8 C 0.2459(5) 0.4224(6) -0.0818(8) 0.050(4) Uani 1 1 d G A 1
C9 C 0.3115(5) 0.4622(4) -0.1099(8) 0.051(5) Uani 1 1 d G A 1
H9 H 0.3309 0.5093 -0.1111 0.061 Uiso 1 1 calc R A 1
N1 N 0.3485(4) 0.4329(5) -0.1363(7) 0.047(4) Uani 1 1 d G A 1
C10 C 0.3201(6) 0.3639(5) -0.1345(9) 0.075(6) Uani 1 1 d G A 1
H10 H 0.3454 0.3440 -0.1525 0.090 Uiso 1 1 calc R A 1
C11 C 0.2545(6) 0.3242(4) -0.1064(10) 0.073(6) Uani 1 1 d G A 1
H11 H 0.2351 0.2770 -0.1052 0.088 Uiso 1 1 calc R A 1
C12 C 0.2175(4) 0.3534(6) -0.0801(9) 0.073(6) Uani 1 1 d G A 1
H12 H 0.1727 0.3262 -0.0609 0.088 Uiso 1 1 calc R A 1
C13 C 0.1342(10) 0.6958(7) -0.1187(10) 0.046(4) Uani 1 1 d . A 1
C14 C 0.0881(13) 0.6935(12) -0.1963(15) 0.077(4) Uani 1 1 d . A 1
H14A H 0.1065 0.6892 -0.2526 0.115 Uiso 1 1 calc R A 1
H14B H 0.0859 0.7346 -0.1965 0.115 Uiso 1 1 calc R A 1
H14C H 0.0432 0.6551 -0.1884 0.115 Uiso 1 1 calc R A 1
C15 C 0.2102(13) 0.7523(12) -0.1403(15) 0.077(4) Uani 1 1 d . A 1
H15A H 0.2389 0.7567 -0.0903 0.115 Uiso 1 1 calc R A 1
H15B H 0.2123 0.7951 -0.1507 0.115 Uiso 1 1 calc R A 1
H15C H 0.2256 0.7395 -0.1932 0.115 Uiso 1 1 calc R A 1
C16 C 0.0971(13) 0.7032(12) -0.0363(15) 0.077(4) Uani 1 1 d . A 1
H16A H 0.0807 0.7338 -0.0506 0.115 Uiso 1 1 calc R A 1
H16B H 0.1281 0.7210 0.0136 0.115 Uiso 1 1 calc R A 1
H16C H 0.0594 0.6594 -0.0206 0.115 Uiso 1 1 calc R A 1
S3 S 0.09397(18) 0.4838(2) 0.0612(2) 0.0359(8) Uani 1 1 d . A 1
C17 C 0.0159(8) 0.4103(8) 0.0411(8) 0.033(3) Uani 1 1 d . A 1
C18 C -0.0406(8) 0.4129(8) 0.0273(9) 0.034(3) Uani 1 1 d . A 1
C19 C -0.0984(6) 0.3511(8) -0.0044(9) 0.030(3) Uani 1 1 d . . 1
C20 C -0.0964(7) 0.2933(7) -0.0017(10) 0.033(3) Uani 1 1 d . A 1
H20 H -0.1365 0.2532 -0.0153 0.040 Uiso 1 1 calc R A 1
C21 C -0.0402(8) 0.2879(8) 0.0196(11) 0.041(4) Uani 1 1 d . A 1
C22 C 0.0173(7) 0.3522(8) 0.0427(12) 0.047(5) Uani 1 1 d . A 1
H22 H 0.0575 0.3536 0.0597 0.057 Uiso 1 1 calc RD A 1
S4 S -0.0508(2) 0.4819(2) 0.0520(2) 0.0422(9) Uani 1 1 d . A 1
C23 C -0.1164(8) 0.4471(9) 0.1363(10) 0.040(4) Uani 1 1 d . A 1
H23A H -0.1273 0.4822 0.1513 0.048 Uiso 1 1 calc R A 1
H23B H -0.1566 0.4102 0.1083 0.048 Uiso 1 1 calc R A 1
C24 C -0.1063(9) 0.4222(11) 0.2174(11) 0.055(5) Uani 1 1 d . A 1
C25 C -0.0833(8) 0.4601(9) 0.2926(11) 0.043(4) Uani 1 1 d . A 1
H25 H -0.0745 0.5048 0.2909 0.052 Uiso 1 1 calc R A 1
N2 N -0.0726(10) 0.4368(10) 0.3691(9) 0.071(5) Uani 1 1 d . . 1
C26 C -0.0754(11) 0.3734(10) 0.3714(12) 0.060(6) Uani 1 1 d . A 1
H26 H -0.0649 0.3579 0.4237 0.072 Uiso 1 1 calc R A 1
C27 C -0.0939(13) 0.3354(10) 0.2944(12) 0.074(7) Uani 1 1 d . A 1
H27 H -0.0958 0.2935 0.2951 0.089 Uiso 1 1 calc R A 1
C28 C -0.1097(9) 0.3559(9) 0.2175(10) 0.051(4) Uani 1 1 d . A 1
H28 H -0.1223 0.3288 0.1661 0.061 Uiso 1 1 calc R A 1
C29 C -0.0382(8) 0.2233(8) 0.0211(12) 0.059(5) Uani 1 1 d D A 1
C30 C 0.0323(10) 0.2356(14) -0.005(2) 0.073(6) Uani 0.65(3) 1 d PD A 2
H30A H 0.0294 0.1930 -0.0192 0.110 Uiso 0.65(3) 1 calc PR A 2
H30B H 0.0630 0.2563 0.0451 0.110 Uiso 0.65(3) 1 calc PR A 2
H30C H 0.0489 0.2653 -0.0560 0.110 Uiso 0.65(3) 1 calc PR A 2
C31 C -0.0889(15) 0.1729(14) -0.045(2) 0.073(6) Uani 0.65(3) 1 d PD A 2
H31A H -0.0678 0.1523 -0.0790 0.110 Uiso 0.65(3) 1 calc PR A 2
H31B H -0.1036 0.1960 -0.0856 0.110 Uiso 0.65(3) 1 calc PR A 2
H31C H -0.1275 0.1382 -0.0131 0.110 Uiso 0.65(3) 1 calc PR A 2
C32 C -0.0574(17) 0.1962(15) 0.1160(14) 0.073(6) Uani 0.65(3) 1 d PD A 2
H32A H -0.1003 0.1923 0.1315 0.110 Uiso 0.65(3) 1 calc PR A 2
H32B H -0.0229 0.2268 0.1571 0.110 Uiso 0.65(3) 1 calc PR A 2
H32C H -0.0611 0.1521 0.1196 0.110 Uiso 0.65(3) 1 calc PR A 2
Sb1 Sb 0.83875(9) 0.60898(11) 0.12287(10) 0.0827(6) Uani 1 1 d D . .
F1 F 0.8264(13) 0.5446(11) 0.2163(13) 0.0827(6) Uani 0.50 1 d PD B .
F2 F 0.8491(12) 0.6677(10) 0.0301(12) 0.0827(6) Uani 0.50 1 d PD B .
F3 F 0.7845(11) 0.5320(9) 0.0481(14) 0.0827(6) Uani 0.50 1 d PD B .
F4 F 0.8899(10) 0.6806(9) 0.2024(13) 0.0827(6) Uani 0.50 1 d PD B .
F5 F 0.7596(8) 0.6072(12) 0.1636(14) 0.0827(6) Uani 0.50 1 d PD B .
F6 F 0.9177(7) 0.6079(11) 0.0865(13) 0.0827(6) Uani 0.50 1 d PD B .
C30A C -0.051(3) 0.194(3) -0.0721(18) 0.073(6) Uani 0.35(3) 1 d PD A 1
H30D H -0.0458 0.1550 -0.0731 0.110 Uiso 0.35(3) 1 calc PR A 1
H30E H -0.0193 0.2280 -0.1131 0.110 Uiso 0.35(3) 1 calc PR A 1
H30F H -0.0967 0.1817 -0.0900 0.110 Uiso 0.35(3) 1 calc PR A 1
C31A C 0.0358(14) 0.246(3) 0.048(4) 0.073(6) Uani 0.35(3) 1 d PD A 1
H31D H 0.0449 0.2096 0.0373 0.110 Uiso 0.35(3) 1 calc PR A 1
H31E H 0.0421 0.2577 0.1111 0.110 Uiso 0.35(3) 1 calc PR A 1
H31F H 0.0665 0.2851 0.0132 0.110 Uiso 0.35(3) 1 calc PRD A 1
C32A C -0.084(2) 0.169(2) 0.090(3) 0.073(6) Uani 0.35(3) 1 d PD A 1
H32D H -0.0722 0.1881 0.1493 0.110 Uiso 0.35(3) 1 calc PR A 1
H32E H -0.0782 0.1305 0.0849 0.110 Uiso 0.35(3) 1 calc PR A 1
H32F H -0.1308 0.1559 0.0777 0.110 Uiso 0.35(3) 1 calc PR A 1
F1A F 0.8558(16) 0.5635(15) 0.2185(15) 0.0827(6) Uani 0.50 1 d PD B 1
F2A F 0.8224(15) 0.6515(13) 0.0264(14) 0.0827(6) Uani 0.50 1 d PD B 1
F3A F 0.8020(14) 0.5266(9) 0.0549(17) 0.0827(6) Uani 0.50 1 d PD B 1
F4A F 0.8714(14) 0.6864(10) 0.1956(16) 0.0827(6) Uani 0.50 1 d PD B 1
F5A F 0.7499(9) 0.5786(16) 0.168(2) 0.0827(6) Uani 0.50 1 d PD B 1
F6A F 0.9256(8) 0.6365(13) 0.0769(17) 0.0827(6) Uani 0.50 1 d PD B 1

loop_
_atom_site_aniso_label
_atom_site_aniso_U_11
_atom_site_aniso_U_22
_atom_site_aniso_U_33
_atom_site_aniso_U_23
_atom_site_aniso_U_13
_atom_site_aniso_U_12
Ag1 0.0865(11) 0.0444(7) 0.0231(6) -0.0016(5) 0.0005(6) 0.0231(8)
S1 0.035(2) 0.049(2) 0.028(2) -0.0009(17) 0.0040(16) 0.0108(18)
C1 0.028(8) 0.046(9) 0.016(7) 0.003(6) 0.002(6) 0.001(7)
C2 0.031(8) 0.041(9) 0.046(9) -0.006(7) -0.012(7) 0.018(7)
C3 0.027(8) 0.041(9) 0.021(7) -0.002(6) 0.004(6) 0.004(6)
C4 0.024(8) 0.051(11) 0.074(13) -0.043(10) -0.001(8) 0.009(8)
C5 0.049(9) 0.038(9) 0.013(7) -0.002(6) 0.000(7) 0.010(7)
C6 0.026(7) 0.018(7) 0.048(10) 0.009(7) -0.002(7) -0.011(6)
S2 0.045(2) 0.050(2) 0.035(2) 0.0040(18) -0.0009(17) 0.023(2)
C7 0.046 0.052 0.035 0.003 0.000 0.024
C8 0.045(10) 0.060(12) 0.055(11) 0.004(9) -0.005(8) 0.033(10)
C9 0.038(9) 0.060(11) 0.055(11) -0.013(9) -0.015(8) 0.024(9)
N1 0.038(7) 0.054(9) 0.038(8) -0.005(6) 0.006(6) 0.015(7)
C10 0.109(19) 0.072(15) 0.064(14) -0.005(12) -0.010(13) 0.060(15)
C11 0.052(12) 0.042(11) 0.13(2) -0.011(12) 0.016(12) 0.030(10)
C12 0.052(12) 0.042(11) 0.13(2) -0.011(12) 0.016(12) 0.030(10)
C13 0.069(12) 0.036(8) 0.026(8) 0.007(6) 0.004(8) 0.020(9)
C14 0.097(10) 0.077(9) 0.057(8) 0.014(7) -0.002(7) 0.044(8)
C15 0.097(10) 0.077(9) 0.057(8) 0.014(7) -0.002(7) 0.044(8)
C16 0.097(10) 0.077(9) 0.057(8) 0.014(7) -0.002(7) 0.044(8)
S3 0.0317(19) 0.040(2) 0.0239(18) 0.0032(16) -0.0014(15) 0.0094(17)
C17 0.040(8) 0.050(10) 0.006(6) -0.004(6) -0.001(5) 0.021(7)
C18 0.053(9) 0.037(8) 0.013(7) 0.001(6) -0.003(6) 0.024(7)
C19 0.019(7) 0.049(9) 0.019(7) 0.004(6) 0.000(5) 0.015(6)
C20 0.033(8) 0.018(7) 0.035(8) 0.011(6) 0.002(6) 0.004(6)
C21 0.042(9) 0.048(10) 0.036(9) 0.006(7) -0.002(7) 0.024(8)
C22 0.020(7) 0.043(10) 0.059(11) 0.029(8) 0.007(7) 0.000(7)
S4 0.064(3) 0.050(2) 0.0251(18) -0.0008(17) -0.0070(18) 0.038(2)
C23 0.039(9) 0.058(10) 0.033(9) -0.001(7) -0.010(7) 0.032(8)
C24 0.055(11) 0.094(15) 0.025(9) -0.011(9) 0.016(7) 0.045(11)
C25 0.055(10) 0.056(10) 0.047(10) 0.018(8) 0.020(8) 0.051(9)
N2 0.091(13) 0.103(14) 0.011(7) -0.004(7) 0.003(7) 0.042(11)
C26 0.096(15) 0.060(12) 0.036(10) 0.030(9) 0.037(10) 0.048(12)
C27 0.110(18) 0.051(12) 0.032(10) 0.021(9) 0.003(10) 0.018(12)
C28 0.063(11) 0.050(10) 0.027(8) 0.006(7) -0.006(8) 0.020(9)
C29 0.042(10) 0.043(10) 0.103(16) 0.010(10) 0.015(10) 0.030(9)
C30 0.092(15) 0.031(9) 0.100(15) -0.015(9) -0.009(12) 0.033(9)
C31 0.092(15) 0.031(9) 0.100(15) -0.015(9) -0.009(12) 0.033(9)
C32 0.092(15) 0.031(9) 0.100(15) -0.015(9) -0.009(12) 0.033(9)
Sb1 0.0833(11) 0.1362(16) 0.0580(9) -0.0075(9) -0.0030(8) 0.0768(11)
F1 0.0833(11) 0.1362(16) 0.0580(9) -0.0075(9) -0.0030(8) 0.0768(11)
F2 0.0833(11) 0.1362(16) 0.0580(9) -0.0075(9) -0.0030(8) 0.0768(11)
F3 0.0833(11) 0.1362(16) 0.0580(9) -0.0075(9) -0.0030(8) 0.0768(11)
F4 0.0833(11) 0.1362(16) 0.0580(9) -0.0075(9) -0.0030(8) 0.0768(11)
F5 0.0833(11) 0.1362(16) 0.0580(9) -0.0075(9) -0.0030(8) 0.0768(11)
F6 0.0833(11) 0.1362(16) 0.0580(9) -0.0075(9) -0.0030(8) 0.0768(11)
F1A 0.0833(11) 0.1362(16) 0.0580(9) -0.0075(9) -0.0030(8) 0.0768(11)
F2A 0.0833(11) 0.1362(16) 0.0580(9) -0.0075(9) -0.0030(8) 0.0768(11)
F3A 0.0833(11) 0.1362(16) 0.0580(9) -0.0075(9) -0.0030(8) 0.0768(11)
F4A 0.0833(11) 0.1362(16) 0.0580(9) -0.0075(9) -0.0030(8) 0.0768(11)
F5A 0.0833(11) 0.1362(16) 0.0580(9) -0.0075(9) -0.0030(8) 0.0768(11)
F6A 0.0833(11) 0.1362(16) 0.0580(9) -0.0075(9) -0.0030(8) 0.0768(11)
C30A 0.092(15) 0.031(9) 0.100(15) -0.015(9) -0.009(12) 0.033(9)
C31A 0.092(15) 0.031(9) 0.100(15) -0.015(9) -0.009(12) 0.033(9)
C32A 0.092(15) 0.031(9) 0.100(15) -0.015(9) -0.009(12) 0.033(9)

loop_
_atom_type_symbol
_atom_type_description
_atom_type_scat_dispersion_real
_atom_type_scat_dispersion_imag
_atom_type_scat_source
C C 0.0033 0.0016 'International Tables Vol C Tables 4.2.6.8 and 6.1.1.4'
H H 0.0000 0.0000 'International Tables Vol C Tables 4.2.6.8 and 6.1.1.4'
N N 0.0061 0.0033 'International Tables Vol C Tables 4.2.6.8 and 6.1.1.4'
F F 0.0171 0.0103 'International Tables Vol C Tables 4.2.6.8 and 6.1.1.4'
S S 0.1246 0.1234 'International Tables Vol C Tables 4.2.6.8 and 6.1.1.4'
Ag Ag -0.8971 1.1015 'International Tables Vol C Tables 4.2.6.8 and 6.1.1.4'
Sb Sb -0.5866 1.5461 'International Tables Vol C Tables 4.2.6.8 and 6.1.1.4'

loop_
_geom_angle_atom_site_label_1
_geom_angle_atom_site_label_2
_geom_angle_atom_site_label_3
_geom_angle
_geom_angle_site_symmetry_1
_geom_angle_site_symmetry_3
N1 Ag1 N2 99.7(16) 3_565 6
N1 Ag1 S3 133.9(19) 3_565 .
N2 Ag1 S3 96.9(5) 6 .
N1 Ag1 S4 118.0(8) 3_565 .
N2 Ag1 S4 131.8(5) 6 .
S3 Ag1 S4 78.58(11) . .
C1 S1 C19 101.6(7) . 6_554
C6 C1 C2 119.9(14) . .
C6 C1 S1 120.6(12) . .
C2 C1 S1 118.9(13) . .
C1 C2 C3 116.1(14) . .
C1 C2 S2 121.6(13) . .
C3 C2 S2 122.3(12) . .
C4 C3 C2 117.3(14) . .
C4 C3 S3 121.4(12) . .
C2 C3 S3 120.9(13) . .
C5 C4 C3 123.5(15) . .
C5 C4 H4 118.2 . .
C3 C4 H4 118.3 . .
C4 C5 C6 120.1(16) . .
C4 C5 C13 119.4(14) . .
C6 C5 C13 120.2(13) . .
C1 C6 C5 122.7(14) . .
C1 C6 H6 118.7 . .
C5 C6 H6 118.7 . .
C2 S2 C7 96.2(8) . .
C8 C7 S2 103.0(10) . .
C8 C7 H7A 111.2 . .
S2 C7 H7A 111.2 . .
C8 C7 H7B 111.2 . .
S2 C7 H7B 111.1 . .
H7A C7 H7B 109.1 . .
C9 C8 C12 120.0 . .
C9 C8 C7 114.5(10) . .
C12 C8 C7 125.3(10) . .
N1 C9 C8 120.0 . .
N1 C9 H9 120.0 . .
C8 C9 H9 120.0 . .
C10 N1 C9 120.0 . .
C10 N1 Ag1 124.9(6) . 2_664
C9 N1 Ag1 114.9(6) . 2_664
N1 C10 C11 120.0 . .
N1 C10 H10 120.0 . .
C11 C10 H10 120.0 . .
C10 C11 C12 120.0 . .
C10 C11 H11 120.0 . .
C12 C11 H11 120.0 . .
C11 C12 C8 120.0 . .
C11 C12 H12 120.0 . .
C8 C12 H12 120.0 . .
C16 C13 C14 101.5(17) . .
C16 C13 C15 120.4(16) . .
C14 C13 C15 108.8(15) . .
C16 C13 C5 111.6(13) . .
C14 C13 C5 107.4(14) . .
C15 C13 C5 106.4(16) . .
C3 S3 C17 102.8(6) . .
C3 S3 Ag1 105.2(6) . .
C17 S3 Ag1 97.2(5) . .
C18 C17 C22 123.2(16) . .
C18 C17 S3 121.6(13) . .
C22 C17 S3 115.2(11) . .
C17 C18 C19 115.9(14) . .
C17 C18 S4 125.2(13) . .
C19 C18 S4 118.8(11) . .
C20 C19 C18 119.1(12) . .
C20 C19 S1 117.4(11) . 6_554
C18 C19 S1 123.5(11) . 6_554
C19 C20 C21 125.6(14) . .
C19 C20 H20 117.2 . .
C21 C20 H20 117.2 . .
C20 C21 C22 112.2(15) . .
C20 C21 C29 125.2(15) . .
C22 C21 C29 122.6(15) . .
C17 C22 C21 122.8(15) . .
C17 C22 H22 118.6 . .
C21 C22 H22 118.6 . .
C18 S4 C23 101.9(8) . .
C18 S4 Ag1 98.4(5) . .
C23 S4 Ag1 95.6(5) . .
C24 C23 S4 120.8(12) . .
C24 C23 H23A 107.1 . .
S4 C23 H23A 107.1 . .
C24 C23 H23B 107.1 . .
S4 C23 H23B 107.1 . .
H23A C23 H23B 106.8 . .
C25 C24 C23 123.1(18) . .
C25 C24 C28 117.3(16) . .
C23 C24 C28 118.7(15) . .
N2 C25 C24 123.1(17) . .
N2 C25 H25 118.4 . .
C24 C25 H25 118.4 . .
C25 N2 C26 120.2(16) . .
C25 N2 Ag1 123.6(14) . 6
C26 N2 Ag1 116.2(12) . 6
C27 C26 N2 117.8(17) . .
C27 C26 H26 121.1 . .
N2 C26 H26 121.1 . .
C28 C27 C26 123(2) . .
C28 C27 H27 118.5 . .
C26 C27 H27 118.5 . .
C27 C28 C24 117.9(17) . .
C27 C28 H28 121.0 . .
C24 C28 H28 121.1 . .
C21 C29 C30A 109(2) . .
C21 C29 C31 110.5(16) . .
C21 C29 C32 105.7(16) . .
C30A C29 C32 137(2) . .
C31 C29 C32 110.1(13) . .
C21 C29 C30 111.1(16) . .
C31 C29 C30 107.8(13) . .
C32 C29 C30 111.6(14) . .
C21 C29 C32A 117(2) . .
C30A C29 C32A 111.1(16) . .
C30 C29 C32A 123(3) . .
C21 C29 C31A 104(2) . .
C30A C29 C31A 109.3(16) . .
C31 C29 C31A 135(2) . .
C32A C29 C31A 106.6(16) . .
H30A C30 H30B 109.5 . .
H30A C30 H30C 109.5 . .
H30B C30 H30C 109.5 . .
H31A C31 H31B 109.5 . .
H31A C31 H31C 109.5 . .
H31B C31 H31C 109.5 . .
H32A C32 H32B 109.4 . .
H32A C32 H32C 109.3 . .
H32B C32 H32C 109.3 . .
F2 Sb1 F2A 16.4(12) . .
F2 Sb1 F4A 84.6(13) . .
F2A Sb1 F4A 92.6(8) . .
F2 Sb1 F4 92.6(8) . .
F2A Sb1 F4 103.5(12) . .
F4A Sb1 F4 15.6(11) . .
F2 Sb1 F6A 75.8(11) . .
F2A Sb1 F6A 89.7(8) . .
F4A Sb1 F6A 92.4(8) . .
F4 Sb1 F6A 81.3(11) . .
F2 Sb1 F5 91.8(7) . .
F2A Sb1 F5 79.8(11) . .
F4A Sb1 F5 76.1(12) . .
F4 Sb1 F5 89.2(7) . .
F6A Sb1 F5 163.9(10) . .
F2 Sb1 F6 90.9(7) . .
F2A Sb1 F6 102.8(11) . .
F4A Sb1 F6 104.2(11) . .
F4 Sb1 F6 90.7(7) . .
F5 Sb1 F6 177.3(8) . .
F2 Sb1 F5A 104.8(12) . .
F2A Sb1 F5A 90.6(8) . .
F4A Sb1 F5A 89.2(8) . .
F4 Sb1 F5A 100.2(12) . .
F6A Sb1 F5A 178.4(10) . .
F6 Sb1 F5A 160.3(11) . .
F2 Sb1 F1A 163.6(12) . .
F2A Sb1 F1A 178.0(10) . .
F4A Sb1 F1A 89.2(8) . .
F4 Sb1 F1A 78.1(13) . .
F6A Sb1 F1A 89.3(8) . .
F5 Sb1 F1A 101.5(12) . .
F6 Sb1 F1A 75.8(11) . .
F5A Sb1 F1A 90.3(8) . .
F2 Sb1 F3 91.0(8) . .
F2A Sb1 F3 79.8(13) . .
F4A Sb1 F3 165.0(12) . .
F4 Sb1 F3 176.3(9) . .
F6A Sb1 F3 100.5(11) . .
F5 Sb1 F3 89.7(7) . .
F6 Sb1 F3 90.2(7) . .
F2 Sb1 F3A 98.5(13) . .
F2A Sb1 F3A 89.9(8) . .
F4A Sb1 F3A 176.3(10) . .
F6A Sb1 F3A 90.3(8) . .
F5A Sb1 F3A 88.1(8) . .
F1A Sb1 F3A 88.3(8) . .
F2 Sb1 F1 177.7(9) . .
F4 Sb1 F1 89.7(8) . .
F5 Sb1 F1 88.6(7) . .
F6 Sb1 F1 88.6(7) . .
F3 Sb1 F1 86.7(7) . .
F1A F1 Sb1 78.9(18) . .
F2A F2 Sb1 84(2) . .
F4A F4 Sb1 82(2) . .
F5A F5 Sb1 83(2) . .
F6A F6 Sb1 80.0(18) . .

loop_
_geom_bond_atom_site_label_1
_geom_bond_atom_site_label_2
_geom_bond_distance
_geom_bond_site_symmetry_2
Ag1 N2 2.324(15) 6
Ag1 S3 2.617(4) .
Ag1 S4 2.642(4) .
S1 C1 1.752(16) .
S1 C19 1.806(13) 6_554
C1 C6 1.35(2) .
C1 C2 1.45(2) .
C2 C3 1.46(2) .
C2 S2 1.741(17) .
C3 C4 1.41(3) .
C3 S3 1.744(15) .
C4 C5 1.32(3) .
C4 H4 0.9500 .
C5 C6 1.36(2) .
C5 C13 1.62(2) .
C6 H6 0.9500 .
S2 C7 1.834(17) .
C7 C8 1.598(19) .
C7 H7A 0.9900 .
C7 H7B 0.9900 .
C8 C9 1.3900 .
C8 C12 1.3900 .
C9 N1 1.3900 .
C9 H9 0.9500 .
N1 C10 1.3900 .
N1 Ag1 2.265(8) 2_664
C10 C11 1.3900 .
C10 H10 0.9500 .
C11 C12 1.3900 .
C11 H11 0.9500 .
C12 H12 0.9500 .
C13 C16 1.57(3) .
C13 C14 1.57(3) .
C13 C15 1.62(3) .
C14 H14A 0.9800 .
C14 H14B 0.9800 .
C14 H14C 0.9800 .
C15 H15A 0.9800 .
C15 H15B 0.9800 .
C15 H15C 0.9800 .
C16 H16A 0.9800 .
C16 H16B 0.9800 .
C16 H16C 0.9800 .
S3 C17 1.782(16) .
C17 C18 1.35(2) .
C17 C22 1.36(2) .
C18 C19 1.47(2) .
C18 S4 1.766(16) .
C19 C20 1.36(2) .
C19 S1 1.806(13) 6_554
C20 C21 1.41(2) .
C20 H20 0.9500 .
C21 C22 1.46(2) .
C21 C29 1.52(2) .
C22 H22 0.9500 .
S4 C23 1.833(17) .
C23 C24 1.42(2) .
C23 H23A 0.9900 .
C23 H23B 0.9900 .
C24 C25 1.37(3) .
C24 C28 1.50(3) .
C25 N2 1.35(2) .
C25 H25 0.9500 .
N2 C26 1.44(3) .
N2 Ag1 2.325(15) 6
C26 C27 1.39(3) .
C26 H26 0.9500 .
C27 C28 1.37(3) .
C27 H27 0.9500 .
C28 H28 0.9500 .
C29 C30A 1.527(18) .
C29 C31 1.541(16) .
C29 C32 1.542(17) .
C29 C30 1.560(16) .
C29 C32A 1.560(18) .
C29 C31A 1.574(18) .
Sb1 F2 1.885(12) .
Sb1 F2A 1.903(13) .
Sb1 F4A 1.908(13) .
Sb1 F4 1.908(12) .
Sb1 F6A 1.910(13) .
Sb1 F5 1.912(12) .
Sb1 F6 1.919(12) .
Sb1 F5A 1.935(14) .
Sb1 F1A 1.944(13) .
Sb1 F3 1.948(12) .
Sb1 F3A 1.949(13) .
Sb1 F1 1.969(12) .
F1 F1A 0.60(4) .
F2 F2A 0.54(4) .
F4 F4A 0.52(4) .
F5 F5A 0.59(4) .
F6 F6A 0.61(3) .
